data_4518578
loop_
_publ_author_name
'Tai, Wun-Shan'
'Gnanasekaran, Premkumar'
'Chen, Yi-Yang'
'Hung, Wen-Yi'
'Zhou, Xiuwen'
'Chou, Tai-Che'
'Lee, Gene-Hsiang'
'Chou, Pi-Tai'
'You, Caifa'
'Chi, Yun'

_publ_section_title
;
 Rational Tuning of Bis-Tridentate Ir(III) Phosphors to Deep-Blue with
 High Efficiency and Sub-microsecond Lifetime
;
_journal_name_full 'ACS Applied Materials &amp; Interfaces'
_journal_paper_doi 10.1021/acsami.1c00238
_journal_year 2021
_chemical_formula_sum 'C56 H57 F9 Ir N7 O4'
_chemical_formula_weight 1255.28
_space_group_crystal_system monoclinic
_space_group_IT_number 15
_space_group_name_Hall '-C 2yc'
_space_group_name_H-M_alt 'C 1 2/c 1'
_atom_sites_solution_hydrogens geom
_audit_creation_method SHELXL-2018/3
_cell_angle_alpha 90
_cell_angle_beta 111.9118(6)
_cell_angle_gamma 90
_cell_formula_units_Z 4
_cell_length_a 18.3902(5)
_cell_length_b 20.8304(5)
_cell_length_c 15.3854(4)
_cell_measurement_reflns_used 19978
_cell_measurement_temperature 150(2)
_cell_measurement_theta_max 30.00
_cell_measurement_theta_min 2.38
_cell_volume 5468.0(2)
_computing_cell_refinement 'Bruker SAINT'
_computing_data_collection 'Bruker APEX3'
_computing_data_reduction 'Bruker SAINT'
_computing_molecular_graphics 'Bruker SHELXTL'
_computing_publication_material 'Bruker SHELXTL'
_computing_structure_refinement 'SHELXL-2018/3 (Sheldrick, 2018)'
_computing_structure_solution 'SHELXT (Sheldrick, 2015)'
_diffrn_ambient_temperature 150(2)
_diffrn_measured_fraction_theta_full 0.999
_diffrn_measured_fraction_theta_max 1.000
_diffrn_measurement_device_type 'Bruker D8 VENTURE'
_diffrn_measurement_method '\f and \w scans'
_diffrn_radiation_type MoK\a
_diffrn_radiation_wavelength 0.71073
_diffrn_reflns_av_R_equivalents 0.0343
_diffrn_reflns_av_unetI/netI 0.0287
_diffrn_reflns_Laue_measured_fraction_full 0.999
_diffrn_reflns_Laue_measured_fraction_max 1.000
_diffrn_reflns_limit_h_max 25
_diffrn_reflns_limit_h_min -25
_diffrn_reflns_limit_k_max 29
_diffrn_reflns_limit_k_min -29
_diffrn_reflns_limit_l_max 21
_diffrn_reflns_limit_l_min -21
_diffrn_reflns_number 29428
_diffrn_reflns_point_group_measured_fraction_full 0.999
_diffrn_reflns_point_group_measured_fraction_max 1.000
_diffrn_reflns_theta_full 25.242
_diffrn_reflns_theta_max 29.997
_diffrn_reflns_theta_min 2.385
_exptl_absorpt_coefficient_mu 2.525
_exptl_absorpt_correction_T_max 0.7460
_exptl_absorpt_correction_T_min 0.6643
_exptl_absorpt_correction_type multi-scan
_exptl_absorpt_process_details 'Bruker SADABS'
_exptl_crystal_colour colourless
_exptl_crystal_density_diffrn 1.525
_exptl_crystal_description rod
_exptl_crystal_F_000 2528
_exptl_crystal_size_max 0.252
_exptl_crystal_size_mid 0.170
_exptl_crystal_size_min 0.122
_refine_diff_density_max 1.135
_refine_diff_density_min -0.832
_refine_diff_density_rms 0.104
_refine_ls_extinction_method none
_refine_ls_goodness_of_fit_ref 1.092
_refine_ls_hydrogen_treatment constr
_refine_ls_matrix_type full
_refine_ls_number_parameters 353
_refine_ls_number_reflns 7994
_refine_ls_number_restraints 26
_refine_ls_restrained_S_all 1.177
_refine_ls_R_factor_all 0.0300
_refine_ls_R_factor_gt 0.0259
_refine_ls_shift/su_max 0.002
_refine_ls_shift/su_mean 0.000
_refine_ls_structure_factor_coef Fsqd
_refine_ls_weighting_details 'w=1/[\s^2^(Fo^2^)+(0.0319P)^2^+12.9966P] where P=(Fo^2^+2Fc^2^)/3'
_refine_ls_weighting_scheme calc
_refine_ls_wR_factor_gt 0.0666
_refine_ls_wR_factor_ref 0.0698
_reflns_Friedel_coverage 0.000
_reflns_number_gt 7458
_reflns_number_total 7994
_reflns_threshold_expression 'I > 2\s(I)'
_cod_data_source_file am1c00238_si_003.cif
_cod_data_source_block ic19799
_cod_original_sg_symbol_H-M 'C 2/c'
_cod_database_code 4518578
_shelx_shelxl_version_number 2018/3
_shelx_space_group_comment
; 
The symmetry employed for this shelxl refinement is uniquely defined 
by the following loop, which should always be used as a source of 
symmetry information in preference to the above space-group names. 
They are only intended as comments. 
;
_shelx_estimated_absorpt_t_min 0.569
_shelx_estimated_absorpt_t_max 0.748

loop_
_space_group_symop_operation_xyz
'x, y, z'
'-x, y, -z+1/2'
'x+1/2, y+1/2, z'
'-x+1/2, y+1/2, -z+1/2'
'-x, -y, -z'
'x, -y, z-1/2'
'-x+1/2, -y+1/2, -z'
'x+1/2, -y+1/2, z-1/2'

loop_
_atom_site_label
_atom_site_type_symbol
_atom_site_fract_x
_atom_site_fract_y
_atom_site_fract_z
_atom_site_U_iso_or_equiv
_atom_site_adp_type
_atom_site_occupancy
_atom_site_site_symmetry_order
_atom_site_calc_flag
_atom_site_refinement_flags_posn
_atom_site_refinement_flags_adp
_atom_site_refinement_flags_occupancy
_atom_site_disorder_assembly
_atom_site_disorder_group
Ir Ir 0.500000 0.33144(2) 0.750000 0.01461(4) Uani 1 2 d S T P . .
N1 N 0.500000 0.43559(13) 0.750000 0.0176(5) Uani 1 2 d S T P . .
N2 N 0.37628(12) 0.34090(9) 0.53798(13) 0.0196(4) Uani 1 1 d . . . . .
N3 N 0.40245(11) 0.24639(9) 0.60414(13) 0.0184(4) Uani 1 1 d . . . . .
N4 N 0.32503(14) 0.17913(11) 0.47377(16) 0.0274(5) Uani 1 1 d . . . . .
O1 O 0.63184(10) 0.43709(8) 0.76881(12) 0.0216(3) Uani 1 1 d . . . . .
C1 C 0.56482(14) 0.46933(11) 0.75786(15) 0.0190(4) Uani 1 1 d . . . . .
C2 C 0.56802(17) 0.53573(12) 0.76023(18) 0.0276(5) Uani 1 1 d . . . . .
H2 H 0.615343 0.557843 0.768610 0.033 Uiso 1 1 calc R U . . .
C3 C 0.500000 0.56892(18) 0.750000 0.0346(9) Uani 1 2 d S T P . .
H3 H 0.500001 0.614526 0.749999 0.042 Uiso 1 2 calc R U P . .
C4 C 0.57926(13) 0.33872(11) 0.68170(15) 0.0172(4) Uani 1 1 d . . . . .
C5 C 0.62915(14) 0.39148(11) 0.69925(15) 0.0189(4) Uani 1 1 d . . . . .
C6 C 0.68310(14) 0.40280(12) 0.65746(17) 0.0227(5) Uani 1 1 d . . . . .
H6 H 0.715902 0.439644 0.672991 0.027 Uiso 1 1 calc R U . . .
C7 C 0.68745(16) 0.35837(13) 0.59214(18) 0.0250(5) Uani 1 1 d . . . . .
C8 C 0.63791(16) 0.30525(13) 0.56935(17) 0.0248(5) Uani 1 1 d . . . . .
H8 H 0.640346 0.275206 0.524056 0.030 Uiso 1 1 calc R U . . .
C9 C 0.58489(14) 0.29641(11) 0.61318(16) 0.0208(4) Uani 1 1 d . . . . .
H9 H 0.550982 0.260261 0.596174 0.025 Uiso 1 1 calc R U . . .
C10 C 0.7438(2) 0.36788(15) 0.5440(2) 0.0379(7) Uani 1 1 d . . . . .
C11 C 0.41744(13) 0.31139(11) 0.62028(15) 0.0176(4) Uani 1 1 d . . . . .
C12 C 0.35202(14) 0.23559(12) 0.51250(16) 0.0207(4) Uani 1 1 d . . . . .
C13 C 0.33493(14) 0.29582(12) 0.46982(16) 0.0220(4) Uani 1 1 d . . . . .
C14 C 0.28474(17) 0.29984(14) 0.37705(18) 0.0298(5) Uani 1 1 d . . . . .
H14 H 0.271315 0.339603 0.344728 0.036 Uiso 1 1 calc R U . . .
C15 C 0.25526(18) 0.24135(15) 0.33436(19) 0.0354(6) Uani 1 1 d . . . . .
H15 H 0.220300 0.240680 0.270718 0.042 Uiso 1 1 calc R U . . .
C16 C 0.27633(18) 0.18395(15) 0.3836(2) 0.0337(6) Uani 1 1 d . . . . .
H16 H 0.254759 0.145394 0.351295 0.040 Uiso 1 1 calc R U . . .
C17 C 0.500000 0.23750(14) 0.750000 0.0161(5) Uani 1 2 d S T P . .
C18 C 0.44785(13) 0.20339(11) 0.67468(15) 0.0184(4) Uani 1 1 d . . . . .
C19 C 0.44591(15) 0.13661(11) 0.67292(17) 0.0217(4) Uani 1 1 d . . . . .
H19 H 0.409532 0.113702 0.621729 0.026 Uiso 1 1 calc R U . . .
C20 C 0.500000 0.10481(16) 0.750000 0.0234(7) Uani 1 2 d S T P A .
C21 C 0.500000 0.0331(2) 0.750000 0.0357(9) Uani 1 2 d DS T P . .
C22 C 0.38323(16) 0.41007(12) 0.52115(16) 0.0248(5) Uani 1 1 d . . . . .
H22 H 0.417453 0.429561 0.582107 0.030 Uiso 1 1 calc R U . . .
C23 C 0.42426(19) 0.41938(15) 0.4526(2) 0.0365(6) Uani 1 1 d . . . . .
H23A H 0.475705 0.398477 0.477214 0.055 Uiso 1 1 calc R U . . .
H23B H 0.431018 0.465357 0.444453 0.055 Uiso 1 1 calc R U . . .
H23C H 0.392520 0.400293 0.392112 0.055 Uiso 1 1 calc R U . . .
C24 C 0.3041(2) 0.44355(15) 0.4908(2) 0.0395(7) Uani 1 1 d . . . . .
H24A H 0.270802 0.428810 0.428008 0.059 Uiso 1 1 calc R U . . .
H24B H 0.311639 0.490074 0.489684 0.059 Uiso 1 1 calc R U . . .
H24C H 0.278886 0.433332 0.535063 0.059 Uiso 1 1 calc R U . . .
F1 F 0.70832(15) 0.38692(14) 0.45494(15) 0.0679(7) Uani 1 1 d . . . . .
F2 F 0.79763(12) 0.41265(10) 0.58353(16) 0.0512(5) Uani 1 1 d . . . . .
F3 F 0.78316(17) 0.31424(11) 0.5421(2) 0.0747(9) Uani 1 1 d . . . . .
F4 F 0.5729(3) 0.00859(18) 0.7820(4) 0.0621(13) Uani 0.5 1 d . U P A -1
F5 F 0.4747(4) 0.00808(19) 0.6627(3) 0.0671(14) Uani 0.5 1 d . U P A -1
F6 F 0.4634(5) 0.0072(3) 0.7954(6) 0.0780(15) Uani 0.5 1 d D U P A -1
O2 O 0.76208(18) 0.43572(16) 0.2622(2) 0.0647(8) Uani 1 1 d . . . . .
C25 C 0.8169(2) 0.43567(16) 0.3363(2) 0.0397(7) Uani 1 1 d . . . . .
C26 C 0.8632(3) 0.37638(19) 0.3735(3) 0.0552(10) Uani 1 1 d . . . . .
H26A H 0.851799 0.344612 0.323213 0.083 Uiso 1 1 calc R U . . .
H26B H 0.849059 0.358751 0.424185 0.083 Uiso 1 1 calc R U . . .
H26C H 0.919220 0.386727 0.397764 0.083 Uiso 1 1 calc R U . . .
C27 C 0.8401(3) 0.49511(19) 0.3939(3) 0.0578(10) Uani 1 1 d . . . . .
H27A H 0.801998 0.529182 0.364788 0.087 Uiso 1 1 calc R U . . .
H27B H 0.892174 0.508756 0.397635 0.087 Uiso 1 1 calc R U . . .
H27C H 0.841347 0.486526 0.457039 0.087 Uiso 1 1 calc R U . . .
C28 C 0.4619(6) 0.2545(10) 0.2623(9) 0.478(17) Uiso 1 1 d D . . . .
H28A H 0.446199 0.299167 0.268885 0.574 Uiso 1 1 calc R U . . .
H28B H 0.418174 0.233461 0.211507 0.574 Uiso 1 1 calc DR U . . .
C29 C 0.4794(12) 0.2194(9) 0.3510(9) 0.385(13) Uiso 1 1 d D . . . .
H29A H 0.457110 0.242755 0.391337 0.462 Uiso 1 1 calc R U . . .
H29B H 0.536866 0.216491 0.384757 0.462 Uiso 1 1 calc R U . . .
C30 C 0.4448(12) 0.1525(9) 0.3313(16) 0.455(17) Uiso 1 1 d D . . . .
H30A H 0.456639 0.129481 0.390537 0.682 Uiso 1 1 calc R U . . .
H30B H 0.387836 0.155548 0.298590 0.682 Uiso 1 1 calc R U . . .
H30C H 0.467428 0.129338 0.292023 0.682 Uiso 1 1 calc R U . . .

loop_
_atom_site_aniso_label
_atom_site_aniso_U_11
_atom_site_aniso_U_22
_atom_site_aniso_U_33
_atom_site_aniso_U_23
_atom_site_aniso_U_13
_atom_site_aniso_U_12
Ir 0.01723(6) 0.01488(6) 0.01180(6) 0.000 0.00552(4) 0.000
N1 0.0222(13) 0.0174(12) 0.0127(11) 0.000 0.0060(10) 0.000
N2 0.0222(10) 0.0213(9) 0.0140(8) 0.0002(7) 0.0053(7) -0.0007(7)
N3 0.0188(9) 0.0192(9) 0.0151(8) -0.0019(7) 0.0039(7) -0.0008(7)
N4 0.0273(11) 0.0279(11) 0.0232(10) -0.0071(8) 0.0051(9) -0.0047(9)
O1 0.0222(8) 0.0236(8) 0.0192(7) -0.0039(6) 0.0081(6) -0.0030(6)
C1 0.0268(11) 0.0190(10) 0.0133(9) -0.0006(8) 0.0102(8) -0.0019(8)
C2 0.0397(15) 0.0209(11) 0.0286(12) -0.0026(9) 0.0202(11) -0.0072(10)
C3 0.051(3) 0.0177(16) 0.045(2) 0.000 0.030(2) 0.000
C4 0.0182(10) 0.0213(10) 0.0121(9) 0.0025(7) 0.0057(8) 0.0034(8)
C5 0.0215(11) 0.0204(10) 0.0152(9) 0.0011(8) 0.0073(8) 0.0019(8)
C6 0.0226(11) 0.0225(11) 0.0249(11) 0.0056(9) 0.0111(9) 0.0001(9)
C7 0.0288(13) 0.0264(12) 0.0258(12) 0.0071(9) 0.0172(10) 0.0057(10)
C8 0.0304(13) 0.0255(12) 0.0227(11) 0.0013(9) 0.0148(10) 0.0054(10)
C9 0.0227(11) 0.0205(10) 0.0202(10) -0.0003(8) 0.0093(9) 0.0023(9)
C10 0.0464(18) 0.0345(15) 0.0491(18) 0.0033(13) 0.0367(15) 0.0040(13)
C11 0.0190(10) 0.0193(10) 0.0159(9) -0.0014(8) 0.0079(8) 0.0000(8)
C12 0.0185(10) 0.0260(11) 0.0163(10) -0.0042(8) 0.0052(8) -0.0013(9)
C13 0.0217(11) 0.0268(11) 0.0162(10) -0.0025(8) 0.0056(9) -0.0024(9)
C14 0.0307(14) 0.0340(14) 0.0187(11) 0.0001(10) 0.0024(10) -0.0009(11)
C15 0.0352(15) 0.0423(16) 0.0189(11) -0.0051(11) -0.0012(11) -0.0069(12)
C16 0.0355(15) 0.0350(14) 0.0235(12) -0.0100(11) 0.0027(11) -0.0103(12)
C17 0.0177(14) 0.0148(13) 0.0160(13) 0.000 0.0064(11) 0.000
C18 0.0193(10) 0.0189(10) 0.0173(10) -0.0005(8) 0.0073(8) -0.0002(8)
C19 0.0240(11) 0.0181(10) 0.0230(11) -0.0027(8) 0.0090(9) -0.0022(9)
C20 0.0256(17) 0.0171(14) 0.0286(17) 0.000 0.0115(14) 0.000
C21 0.044(2) 0.0261(18) 0.039(2) 0.000 0.0181(19) 0.000
C22 0.0346(13) 0.0220(11) 0.0156(10) 0.0016(8) 0.0069(9) -0.0006(10)
C23 0.0459(17) 0.0387(15) 0.0274(13) 0.0056(11) 0.0166(12) -0.0077(13)
C24 0.0514(19) 0.0306(14) 0.0374(15) 0.0119(12) 0.0174(14) 0.0152(13)
F1 0.0765(16) 0.103(2) 0.0390(11) 0.0099(12) 0.0388(12) -0.0134(15)
F2 0.0487(12) 0.0540(12) 0.0697(14) -0.0056(10) 0.0438(11) -0.0121(10)
F3 0.0902(19) 0.0379(11) 0.144(3) 0.0037(14) 0.099(2) 0.0111(12)
F4 0.050(2) 0.0210(16) 0.093(3) -0.0039(19) 0.000(2) 0.0142(15)
F5 0.099(3) 0.0249(17) 0.051(2) -0.0126(16) -0.002(2) 0.008(2)
F6 0.102(3) 0.052(2) 0.114(3) 0.011(2) 0.079(3) -0.008(2)
O2 0.0634(18) 0.0707(19) 0.0500(16) -0.0059(14) 0.0098(14) 0.0199(15)
C25 0.0451(18) 0.0397(16) 0.0432(17) 0.0025(13) 0.0268(15) 0.0079(14)
C26 0.064(2) 0.050(2) 0.063(2) 0.0142(18) 0.037(2) 0.0192(18)
C27 0.075(3) 0.049(2) 0.058(2) -0.0104(18) 0.035(2) 0.004(2)

loop_
_atom_type_symbol
_atom_type_description
_atom_type_scat_dispersion_real
_atom_type_scat_dispersion_imag
_atom_type_scat_source
C C 0.0033 0.0016 'International Tables Vol C Tables 4.2.6.8 and 6.1.1.4'
H H 0.0000 0.0000 'International Tables Vol C Tables 4.2.6.8 and 6.1.1.4'
N N 0.0061 0.0033 'International Tables Vol C Tables 4.2.6.8 and 6.1.1.4'
O O 0.0106 0.0060 'International Tables Vol C Tables 4.2.6.8 and 6.1.1.4'
F F 0.0171 0.0103 'International Tables Vol C Tables 4.2.6.8 and 6.1.1.4'
Ir Ir -1.4442 7.9887 'International Tables Vol C Tables 4.2.6.8 and 6.1.1.4'

loop_
_geom_angle_atom_site_label_1
_geom_angle_atom_site_label_2
_geom_angle_atom_site_label_3
_geom_angle
_geom_angle_site_symmetry_1
_geom_angle_site_symmetry_3
_geom_angle_publ_flag
C17 Ir C11 78.24(6) . 2_656 ?
C17 Ir C11 78.24(6) . . ?
C11 Ir C11 156.48(13) 2_656 . ?
C17 Ir C4 94.15(6) . 2_656 ?
C11 Ir C4 85.85(9) 2_656 2_656 ?
C11 Ir C4 95.84(9) . 2_656 ?
C17 Ir C4 94.15(6) . . ?
C11 Ir C4 95.85(9) 2_656 . ?
C11 Ir C4 85.85(9) . . ?
C4 Ir C4 171.70(12) 2_656 . ?
C17 Ir N1 180.0 . . ?
C11 Ir N1 101.76(6) 2_656 . ?
C11 Ir N1 101.76(6) . . ?
C4 Ir N1 85.85(6) 2_656 . ?
C4 Ir N1 85.85(6) . . ?
C1 N1 C1 117.2(3) 2_656 . ?
C1 N1 Ir 121.38(14) 2_656 . ?
C1 N1 Ir 121.38(14) . . ?
C11 N2 C13 110.66(19) . . ?
C11 N2 C22 123.4(2) . . ?
C13 N2 C22 125.48(19) . . ?
C11 N3 C12 110.72(19) . . ?
C11 N3 C18 117.41(19) . . ?
C12 N3 C18 131.0(2) . . ?
C12 N4 C16 113.0(2) . . ?
C1 O1 C5 117.60(18) . . ?
N1 C1 O1 118.9(2) . . ?
N1 C1 C2 123.4(2) . . ?
O1 C1 C2 117.6(2) . . ?
C1 C2 C3 117.9(3) . . ?
C2 C3 C2 120.1(3) . 2_656 ?
C5 C4 C9 114.4(2) . . ?
C5 C4 Ir 119.42(16) . . ?
C9 C4 Ir 126.12(17) . . ?
C6 C5 C4 125.3(2) . . ?
C6 C5 O1 113.9(2) . . ?
C4 C5 O1 120.7(2) . . ?
C5 C6 C7 117.7(2) . . ?
C6 C7 C8 120.1(2) . . ?
C6 C7 C10 120.5(3) . . ?
C8 C7 C10 119.3(2) . . ?
C9 C8 C7 119.7(2) . . ?
C8 C9 C4 122.8(2) . . ?
F2 C10 F3 106.2(3) . . ?
F2 C10 F1 104.8(3) . . ?
F3 C10 F1 106.7(3) . . ?
F2 C10 C7 113.7(3) . . ?
F3 C10 C7 112.4(2) . . ?
F1 C10 C7 112.5(3) . . ?
N2 C11 N3 105.74(19) . . ?
N2 C11 Ir 140.29(17) . . ?
N3 C11 Ir 113.53(16) . . ?
N4 C12 N3 126.6(2) . . ?
N4 C12 C13 127.1(2) . . ?
N3 C12 C13 106.3(2) . . ?
C14 C13 C12 119.1(2) . . ?
C14 C13 N2 134.3(2) . . ?
C12 C13 N2 106.6(2) . . ?
C13 C14 C15 115.2(3) . . ?
C16 C15 C14 120.9(2) . . ?
N4 C16 C15 124.7(3) . . ?
C18 C17 C18 118.6(3) . 2_656 ?
C18 C17 Ir 120.69(14) . . ?
C18 C17 Ir 120.69(14) 2_656 . ?
C19 C18 C17 122.1(2) . . ?
C19 C18 N3 127.9(2) . . ?
C17 C18 N3 110.0(2) . . ?
C18 C19 C20 116.9(2) . . ?
C19 C20 C19 123.4(3) 2_656 . ?
C19 C20 C21 118.29(15) 2_656 . ?
C19 C20 C21 118.29(15) . . ?
F6 C21 F4 107.5(4) . . ?
F6 C21 F5 109.2(4) . . ?
F4 C21 F5 98.3(4) . . ?
F6 C21 C20 115.4(3) . . ?
F4 C21 C20 112.3(2) . . ?
F5 C21 C20 112.7(2) . . ?
N2 C22 C23 110.1(2) . . ?
N2 C22 C24 111.4(2) . . ?
C23 C22 C24 113.2(2) . . ?
O2 C25 C26 121.3(4) . . ?
O2 C25 C27 120.9(3) . . ?
C26 C25 C27 117.7(4) . . ?
C29 C28 C28 108.3(9) . 2_655 ?
C28 C29 C30 109.9(9) . . ?

loop_
_geom_bond_atom_site_label_1
_geom_bond_atom_site_label_2
_geom_bond_distance
_geom_bond_site_symmetry_2
_geom_bond_publ_flag
Ir C17 1.957(3) . ?
Ir C11 2.050(2) 2_656 ?
Ir C11 2.050(2) . ?
Ir C4 2.096(2) 2_656 ?
Ir C4 2.096(2) . ?
Ir N1 2.170(3) . ?
N1 C1 1.350(3) 2_656 ?
N1 C1 1.350(3) . ?
N2 C11 1.356(3) . ?
N2 C13 1.402(3) . ?
N2 C22 1.478(3) . ?
N3 C11 1.385(3) . ?
N3 C12 1.387(3) . ?
N3 C18 1.415(3) . ?
N4 C12 1.328(3) . ?
N4 C16 1.345(4) . ?
O1 C1 1.358(3) . ?
O1 C5 1.418(3) . ?
C1 C2 1.384(3) . ?
C2 C3 1.386(3) . ?
C4 C5 1.392(3) . ?
C4 C9 1.407(3) . ?
C5 C6 1.389(3) . ?
C6 C7 1.390(4) . ?
C7 C8 1.393(4) . ?
C7 C10 1.495(4) . ?
C8 C9 1.389(3) . ?
C10 F2 1.330(4) . ?
C10 F3 1.337(4) . ?
C10 F1 1.339(4) . ?
C12 C13 1.397(3) . ?
C13 C14 1.383(3) . ?
C14 C15 1.394(4) . ?
C15 C16 1.391(4) . ?
C17 C18 1.392(3) . ?
C17 C18 1.392(3) 2_656 ?
C18 C19 1.391(3) . ?
C19 C20 1.398(3) . ?
C20 C21 1.493(5) . ?
C21 F6 1.258(4) . ?
C21 F4 1.345(4) . ?
C21 F5 1.351(5) . ?
C22 C23 1.520(4) . ?
C22 C24 1.522(4) . ?
O2 C25 1.207(4) . ?
C25 C26 1.488(5) . ?
C25 C27 1.489(5) . ?
C28 C29 1.476(10) . ?
C28 C28 1.582(10) 2_655 ?
C29 C30 1.513(10) . ?
